data_7006121
loop_
_publ_author_name
'Chisholm, Malcolm H.'
'Gallucci, Judith C.'
'Yin, Hongfeng'

_publ_section_title
;
 18-membered cyclic esters derived from glycolide and lactide:
 preparations, structures and coordination to sodium ions.
;
_journal_issue 42
_journal_name_full 'Dalton transactions (Cambridge, England : 2003)'
_journal_page_first 4811
_journal_page_last 4821
_journal_paper_doi 10.1039/b709081a
_journal_year 2007
_chemical_compound_source 'synthesis as described'
_chemical_formula_moiety 'C18 H24 O12'
_chemical_formula_sum 'C18 H24 O12'
_chemical_formula_weight 432.37
_chemical_name_common 'Chisholm 1498'
_chemical_name_systematic
;
?
;
_space_group_IT_number 14
_symmetry_cell_setting monoclinic
_symmetry_Int_Tables_number 14
_symmetry_space_group_name_Hall '-P 2yn'
_symmetry_space_group_name_H-M 'P 1 21/n 1'
_atom_sites_solution_hydrogens geom
_atom_sites_solution_primary direct
_atom_sites_solution_secondary difmap
_audit_conform_dict_location ftp://ftp.iucr.org/pub/cif_core.dic
_audit_conform_dict_name cif_core.dic
_audit_conform_dict_version 2.3
_audit_creation_date 2007-01-31T13:00:45-00:00
_audit_creation_method 'WinGX routine CIF_UPDATE'
_cell_angle_alpha 90
_cell_angle_beta 93.048(5)
_cell_angle_gamma 90
_cell_formula_units_Z 4
_cell_length_a 8.4322(10)
_cell_length_b 16.513(2)
_cell_length_c 14.964(2)
_cell_measurement_reflns_used 4911
_cell_measurement_temperature 150(2)
_cell_measurement_theta_max 27.485
_cell_measurement_theta_min 2.037
_cell_measurement_wavelength 0.71073
_cell_volume 2080.7(4)
_computing_cell_refinement 'HKL Scalepack (Otwinowski & Minor 1997)'
_computing_data_collection 'Collect (Nonius BV, 1997-2000)'
_computing_data_reduction 'HKL Denzo and Scalepack (Otwinowski & Minor 1997)'
_computing_molecular_graphics 'Ortep-3 for Windows (Farrugia, 1997)'
_computing_publication_material 'WinGX publication routines (Farrugia, 1999)'
_computing_structure_refinement 'SHELXL-97 (Sheldrick, 1997)'
_computing_structure_solution 'SHELXS-97 (Sheldrick, 1997)'
_diffrn_ambient_temperature 150(2)
_diffrn_detector 'CCD plate'
_diffrn_detector_area_resol_mean 9
_diffrn_measured_fraction_theta_full 1
_diffrn_measured_fraction_theta_max 1
_diffrn_measurement_device '95mm CCD camera on \k-goniostat'
_diffrn_measurement_device_type 'Nonius KappaCCD'
_diffrn_measurement_method 'phi and omega scans'
_diffrn_orient_matrix_type 'by Nonius Collect from scalepack cell'
_diffrn_orient_matrix_UB_11 -0.105626
_diffrn_orient_matrix_UB_12 -0.539368E-1
_diffrn_orient_matrix_UB_13 0.61782E-2
_diffrn_orient_matrix_UB_21 -0.76003E-2
_diffrn_orient_matrix_UB_22 0.80641E-2
_diffrn_orient_matrix_UB_23 -0.59537E-1
_diffrn_orient_matrix_UB_31 0.262092E-1
_diffrn_orient_matrix_UB_32 -0.604833E-1
_diffrn_orient_matrix_UB_33 -0.115381E-1
_diffrn_radiation_monochromator graphite
_diffrn_radiation_probe x-ray
_diffrn_radiation_type MoK\a
_diffrn_radiation_wavelength 0.71073
_diffrn_reflns_av_R_equivalents 0.040
_diffrn_reflns_limit_h_max 10
_diffrn_reflns_limit_h_min -10
_diffrn_reflns_limit_k_max 21
_diffrn_reflns_limit_k_min -21
_diffrn_reflns_limit_l_max 19
_diffrn_reflns_limit_l_min -19
_diffrn_reflns_number 34054
_diffrn_reflns_theta_full 27.45
_diffrn_reflns_theta_max 27.45
_diffrn_reflns_theta_min 2.71
_diffrn_source 'Enraf Nonius FR590'
_exptl_absorpt_coefficient_mu 0.118
_exptl_absorpt_correction_type none
_exptl_crystal_colour colorless
_exptl_crystal_density_diffrn 1.38
_exptl_crystal_density_method 'not measured'
_exptl_crystal_description 'wedge-shaped fragment'
_exptl_crystal_F_000 912
_exptl_crystal_size_max 0.38
_exptl_crystal_size_mid 0.19
_exptl_crystal_size_min 0.15
_refine_diff_density_max 0.19
_refine_diff_density_min -0.187
_refine_diff_density_rms 0.038
_refine_ls_extinction_method none
_refine_ls_goodness_of_fit_ref 1.058
_refine_ls_hydrogen_treatment constr
_refine_ls_matrix_type full
_refine_ls_number_parameters 277
_refine_ls_number_reflns 4751
_refine_ls_number_restraints 0
_refine_ls_restrained_S_all 1.058
_refine_ls_R_factor_all 0.0573
_refine_ls_R_factor_gt 0.0347
_refine_ls_shift/su_max 0.003
_refine_ls_shift/su_mean 0
_refine_ls_structure_factor_coef Fsqd
_refine_ls_weighting_details 'w=1/[\s^2^(Fo^2^)+(0.0421P)^2^+0.2267P] where P=(Fo^2^+2Fc^2^)/3'
_refine_ls_weighting_scheme calc
_refine_ls_wR_factor_gt 0.0829
_refine_ls_wR_factor_ref 0.0905
_reflns_number_gt 3455
_reflns_number_total 4751
_reflns_threshold_expression >2sigma(I)
_cod_data_source_file b709081a.txt
_cod_data_source_block Chisholm1498
_cod_original_sg_symbol_H-M P21/n
_cod_database_code 7006121

loop_
_symmetry_equiv_pos_as_xyz
'x, y, z'
'-x+1/2, y+1/2, -z+1/2'
'-x, -y, -z'
'x-1/2, -y-1/2, z-1/2'

loop_
_atom_site_label
_atom_site_type_symbol
_atom_site_fract_x
_atom_site_fract_y
_atom_site_fract_z
_atom_site_U_iso_or_equiv
_atom_site_adp_type
_atom_site_occupancy
_atom_site_symmetry_multiplicity
_atom_site_calc_flag
_atom_site_refinement_flags
_atom_site_disorder_assembly
_atom_site_disorder_group
O1 O 0.48085(10) 0.11097(5) 0.17942(6) 0.0316(2) Uani 1 1 d . . .
O2 O 0.35295(9) 0.23013(5) 0.18801(5) 0.0285(2) Uani 1 1 d . . .
O3 O 0.57546(11) 0.27738(6) 0.08016(6) 0.0387(2) Uani 1 1 d . . .
O4 O 0.45644(9) 0.21419(5) -0.03745(5) 0.0248(2) Uani 1 1 d . . .
O5 O 0.87213(10) 0.18253(6) -0.05541(6) 0.0402(3) Uani 1 1 d . . .
O6 O 0.67952(9) 0.11003(5) 0.00539(5) 0.0257(2) Uani 1 1 d . . .
O7 O 0.86594(10) 0.15118(5) 0.15590(6) 0.0335(2) Uani 1 1 d . . .
O8 O 0.98151(9) 0.02802(5) 0.15755(6) 0.0300(2) Uani 1 1 d . . .
O9 O 1.00592(12) 0.08945(7) 0.38668(7) 0.0491(3) Uani 1 1 d . . .
O10 O 0.83269(9) 0.00957(5) 0.30835(6) 0.0279(2) Uani 1 1 d . . .
O11 O 0.46812(10) 0.06348(6) 0.39366(6) 0.0389(2) Uani 1 1 d . . .
O12 O 0.65567(9) 0.13791(5) 0.33124(5) 0.0282(2) Uani 1 1 d . . .
C1 C 0.45739(13) 0.17289(8) 0.21852(8) 0.0247(3) Uani 1 1 d . . .
C2 C 0.31092(14) 0.22552(8) 0.09324(8) 0.0273(3) Uani 1 1 d . . .
H2 H 0.2707 0.1701 0.0772 0.033 Uiso 1 1 calc R . .
C3 C 0.18366(16) 0.28793(9) 0.07228(9) 0.0390(3) Uani 1 1 d . . .
H3A H 0.0903 0.2756 0.1061 0.059 Uiso 1 1 calc R . .
H3B H 0.1541 0.2869 0.0081 0.059 Uiso 1 1 calc R . .
H3C H 0.224 0.3418 0.089 0.059 Uiso 1 1 calc R . .
C4 C 0.46293(14) 0.24308(7) 0.04622(8) 0.0257(3) Uani 1 1 d . . .
C5 C 0.60281(13) 0.22436(8) -0.08326(8) 0.0275(3) Uani 1 1 d . . .
H5 H 0.6361 0.2825 -0.0803 0.033 Uiso 1 1 calc R . .
C6 C 0.56669(16) 0.20065(9) -0.17948(9) 0.0366(3) Uani 1 1 d . . .
H6A H 0.523 0.1457 -0.182 0.055 Uiso 1 1 calc R . .
H6B H 0.6645 0.2024 -0.212 0.055 Uiso 1 1 calc R . .
H6C H 0.489 0.2385 -0.2071 0.055 Uiso 1 1 calc R . .
C7 C 0.73450(14) 0.17187(7) -0.04188(8) 0.0262(3) Uani 1 1 d . . .
C8 C 0.79497(14) 0.05216(7) 0.04027(8) 0.0274(3) Uani 1 1 d . . .
H8 H 0.8737 0.0412 -0.0059 0.033 Uiso 1 1 calc R . .
C9 C 0.70456(17) -0.02484(8) 0.05835(10) 0.0394(3) Uani 1 1 d . . .
H9A H 0.6298 -0.0147 0.105 0.059 Uiso 1 1 calc R . .
H9B H 0.7795 -0.0673 0.0783 0.059 Uiso 1 1 calc R . .
H9C H 0.646 -0.0423 0.0034 0.059 Uiso 1 1 calc R . .
C10 C 0.88097(13) 0.08554(8) 0.12379(8) 0.0260(3) Uani 1 1 d . . .
C11 C 1.06977(14) 0.04801(8) 0.24010(9) 0.0313(3) Uani 1 1 d . . .
H11 H 1.1251 0.101 0.2329 0.038 Uiso 1 1 calc R . .
C12 C 1.19272(15) -0.01837(9) 0.25452(10) 0.0405(4) Uani 1 1 d . . .
H12A H 1.1391 -0.0707 0.2594 0.061 Uiso 1 1 calc R . .
H12B H 1.2571 -0.0077 0.3097 0.061 Uiso 1 1 calc R . .
H12C H 1.2615 -0.0196 0.2038 0.061 Uiso 1 1 calc R . .
C13 C 0.96532(15) 0.05315(8) 0.31971(9) 0.0316(3) Uani 1 1 d . . .
C14 C 0.72805(14) 0.00650(8) 0.38279(8) 0.0295(3) Uani 1 1 d . . .
H14 H 0.7914 0.0168 0.4401 0.035 Uiso 1 1 calc R . .
C15 C 0.65611(18) -0.07682(9) 0.38522(11) 0.0447(4) Uani 1 1 d . . .
H15A H 0.5932 -0.0868 0.3293 0.067 Uiso 1 1 calc R . .
H15B H 0.5874 -0.0807 0.4358 0.067 Uiso 1 1 calc R . .
H15C H 0.7409 -0.1173 0.3921 0.067 Uiso 1 1 calc R . .
C16 C 0.60139(14) 0.07115(8) 0.36976(8) 0.0258(3) Uani 1 1 d . . .
C17 C 0.54001(14) 0.19918(8) 0.30594(8) 0.0263(3) Uani 1 1 d . . .
H17 H 0.4611 0.2045 0.3531 0.032 Uiso 1 1 calc R . .
C18 C 0.62993(15) 0.27768(8) 0.29689(9) 0.0321(3) Uani 1 1 d . . .
H18A H 0.6889 0.2899 0.3535 0.048 Uiso 1 1 calc R . .
H18B H 0.5548 0.3216 0.2822 0.048 Uiso 1 1 calc R . .
H18C H 0.7044 0.2724 0.2491 0.048 Uiso 1 1 calc R . .

loop_
_atom_site_aniso_label
_atom_site_aniso_U_11
_atom_site_aniso_U_22
_atom_site_aniso_U_33
_atom_site_aniso_U_23
_atom_site_aniso_U_13
_atom_site_aniso_U_12
O1 0.0386(5) 0.0256(5) 0.0308(5) -0.0031(4) 0.0027(4) 0.0034(4)
O2 0.0281(4) 0.0352(5) 0.0220(5) -0.0045(4) 0.0000(3) 0.0106(4)
O3 0.0397(5) 0.0416(6) 0.0346(6) -0.0043(4) -0.0004(4) -0.0127(5)
O4 0.0247(4) 0.0273(5) 0.0226(5) 0.0000(4) 0.0033(3) 0.0023(3)
O5 0.0263(5) 0.0490(6) 0.0462(6) 0.0173(5) 0.0094(4) -0.0002(4)
O6 0.0246(4) 0.0232(5) 0.0295(5) 0.0059(4) 0.0041(3) 0.0028(3)
O7 0.0382(5) 0.0237(5) 0.0384(5) -0.0008(4) 0.0002(4) 0.0026(4)
O8 0.0254(4) 0.0268(5) 0.0374(5) -0.0006(4) -0.0024(4) 0.0045(4)
O9 0.0489(6) 0.0507(7) 0.0467(6) -0.0139(5) -0.0049(5) -0.0134(5)
O10 0.0247(4) 0.0254(5) 0.0332(5) -0.0031(4) -0.0002(4) -0.0006(4)
O11 0.0317(5) 0.0418(6) 0.0440(6) 0.0061(5) 0.0081(4) 0.0015(4)
O12 0.0254(4) 0.0275(5) 0.0319(5) 0.0038(4) 0.0014(3) 0.0060(4)
C1 0.0232(6) 0.0266(7) 0.0250(7) 0.0018(5) 0.0072(5) 0.0015(5)
C2 0.0274(6) 0.0332(7) 0.0210(6) -0.0044(5) -0.0005(5) 0.0040(5)
C3 0.0357(7) 0.0511(9) 0.0296(7) -0.0045(7) -0.0045(6) 0.0152(7)
C4 0.0301(7) 0.0217(6) 0.0249(7) -0.0004(5) -0.0012(5) 0.0036(5)
C5 0.0258(6) 0.0292(7) 0.0282(7) 0.0072(6) 0.0072(5) -0.0001(5)
C6 0.0320(7) 0.0505(9) 0.0278(7) 0.0079(6) 0.0066(5) 0.0021(6)
C7 0.0277(7) 0.0280(7) 0.0234(6) 0.0021(5) 0.0056(5) -0.0022(5)
C8 0.0268(6) 0.0239(7) 0.0316(7) 0.0015(5) 0.0026(5) 0.0067(5)
C9 0.0424(8) 0.0225(7) 0.0518(9) 0.0022(6) -0.0121(7) -0.0003(6)
C10 0.0227(6) 0.0226(7) 0.0332(7) 0.0049(6) 0.0065(5) -0.0005(5)
C11 0.0246(6) 0.0285(7) 0.0403(8) -0.0009(6) -0.0040(5) -0.0023(5)
C12 0.0277(7) 0.0382(8) 0.0546(9) 0.0008(7) -0.0063(6) 0.0043(6)
C13 0.0288(7) 0.0252(7) 0.0398(8) -0.0014(6) -0.0085(5) 0.0009(5)
C14 0.0307(7) 0.0308(7) 0.0270(7) 0.0014(6) 0.0016(5) 0.0035(6)
C15 0.0503(9) 0.0308(8) 0.0545(10) 0.0063(7) 0.0158(7) 0.0025(7)
C16 0.0294(7) 0.0286(7) 0.0192(6) -0.0030(5) -0.0014(5) -0.0010(5)
C17 0.0245(6) 0.0278(7) 0.0267(7) -0.0008(5) 0.0013(5) 0.0088(5)
C18 0.0336(7) 0.0283(7) 0.0336(7) -0.0028(6) -0.0054(5) 0.0045(6)

loop_
_atom_type_symbol
_atom_type_description
_atom_type_scat_dispersion_real
_atom_type_scat_dispersion_imag
_atom_type_scat_source
C C 0.0033 0.0016 'International Tables Vol C Tables 4.2.6.8 and 6.1.1.4'
H H 0 0 'International Tables Vol C Tables 4.2.6.8 and 6.1.1.4'
O O 0.0106 0.006 'International Tables Vol C Tables 4.2.6.8 and 6.1.1.4'

loop_
_geom_angle_atom_site_label_1
_geom_angle_atom_site_label_2
_geom_angle_atom_site_label_3
_geom_angle
_geom_angle_site_symmetry_1
_geom_angle_site_symmetry_3
_geom_angle_publ_flag
C1 O2 C2 114.52(9) . . ?
C4 O4 C5 114.00(9) . . ?
C7 O6 C8 116.78(9) . . ?
C10 O8 C11 116.26(10) . . ?
C13 O10 C14 117.32(10) . . ?
C16 O12 C17 116.73(9) . . ?
O1 C1 O2 123.47(11) . . ?
O1 C1 C17 125.88(11) . . ?
O2 C1 C17 110.64(10) . . ?
O2 C2 C3 107.61(10) . . ?
O2 C2 C4 105.96(9) . . ?
C3 C2 C4 112.38(11) . . ?
O2 C2 H2 110.3 . . ?
C3 C2 H2 110.3 . . ?
C4 C2 H2 110.3 . . ?
C2 C3 H3A 109.5 . . ?
C2 C3 H3B 109.5 . . ?
H3A C3 H3B 109.5 . . ?
C2 C3 H3C 109.5 . . ?
H3A C3 H3C 109.5 . . ?
H3B C3 H3C 109.5 . . ?
O3 C4 O4 123.96(11) . . ?
O3 C4 C2 124.26(11) . . ?
O4 C4 C2 111.77(10) . . ?
O4 C5 C6 106.68(9) . . ?
O4 C5 C7 111.32(9) . . ?
C6 C5 C7 110.38(11) . . ?
O4 C5 H5 109.5 . . ?
C6 C5 H5 109.5 . . ?
C7 C5 H5 109.5 . . ?
C5 C6 H6A 109.5 . . ?
C5 C6 H6B 109.5 . . ?
H6A C6 H6B 109.5 . . ?
C5 C6 H6C 109.5 . . ?
H6A C6 H6C 109.5 . . ?
H6B C6 H6C 109.5 . . ?
O5 C7 O6 124.43(11) . . ?
O5 C7 C5 122.74(11) . . ?
O6 C7 C5 112.67(10) . . ?
O6 C8 C9 106.53(10) . . ?
O6 C8 C10 110.00(10) . . ?
C9 C8 C10 112.43(11) . . ?
O6 C8 H8 109.3 . . ?
C9 C8 H8 109.3 . . ?
C10 C8 H8 109.3 . . ?
C8 C9 H9A 109.5 . . ?
C8 C9 H9B 109.5 . . ?
H9A C9 H9B 109.5 . . ?
C8 C9 H9C 109.5 . . ?
H9A C9 H9C 109.5 . . ?
H9B C9 H9C 109.5 . . ?
O7 C10 O8 124.36(12) . . ?
O7 C10 C8 127.24(11) . . ?
O8 C10 C8 108.39(10) . . ?
O8 C11 C12 105.86(10) . . ?
O8 C11 C13 112.87(10) . . ?
C12 C11 C13 110.42(11) . . ?
O8 C11 H11 109.2 . . ?
C12 C11 H11 109.2 . . ?
C13 C11 H11 109.2 . . ?
C11 C12 H12A 109.5 . . ?
C11 C12 H12B 109.5 . . ?
H12A C12 H12B 109.5 . . ?
C11 C12 H12C 109.5 . . ?
H12A C12 H12C 109.5 . . ?
H12B C12 H12C 109.5 . . ?
O9 C13 O10 125.12(13) . . ?
O9 C13 C11 121.99(12) . . ?
O10 C13 C11 112.76(11) . . ?
O10 C14 C15 108.13(11) . . ?
O10 C14 C16 109.16(10) . . ?
C15 C14 C16 111.40(11) . . ?
O10 C14 H14 109.4 . . ?
C15 C14 H14 109.4 . . ?
C16 C14 H14 109.4 . . ?
C14 C15 H15A 109.5 . . ?
C14 C15 H15B 109.5 . . ?
H15A C15 H15B 109.5 . . ?
C14 C15 H15C 109.5 . . ?
H15A C15 H15C 109.5 . . ?
H15B C15 H15C 109.5 . . ?
O11 C16 O12 124.16(11) . . ?
O11 C16 C14 123.39(12) . . ?
O12 C16 C14 112.43(10) . . ?
O12 C17 C18 106.85(9) . . ?
O12 C17 C1 107.44(10) . . ?
C18 C17 C1 112.26(10) . . ?
O12 C17 H17 110.1 . . ?
C18 C17 H17 110.1 . . ?
C1 C17 H17 110.1 . . ?
C17 C18 H18A 109.5 . . ?
C17 C18 H18B 109.5 . . ?
H18A C18 H18B 109.5 . . ?
C17 C18 H18C 109.5 . . ?
H18A C18 H18C 109.5 . . ?
H18B C18 H18C 109.5 . . ?

loop_
_geom_bond_atom_site_label_1
_geom_bond_atom_site_label_2
_geom_bond_distance
_geom_bond_site_symmetry_2
_geom_bond_publ_flag
O1 C1 1.1997(14) . ?
O2 C1 1.3545(14) . ?
O2 C2 1.4454(14) . ?
O3 C4 1.1949(14) . ?
O4 C4 1.3383(15) . ?
O4 C5 1.4530(13) . ?
O5 C7 1.2016(14) . ?
O6 C7 1.3390(14) . ?
O6 C8 1.4419(14) . ?
O7 C10 1.1950(15) . ?
O8 C10 1.3530(14) . ?
O8 C11 1.4462(15) . ?
O9 C13 1.2018(16) . ?
O10 C13 1.3331(15) . ?
O10 C14 1.4582(15) . ?
O11 C16 1.2039(14) . ?
O12 C16 1.3361(15) . ?
O12 C17 1.4418(14) . ?
C1 C17 1.5127(17) . ?
C2 C3 1.5088(17) . ?
C2 C4 1.5225(17) . ?
C2 H2 1 . ?
C3 H3A 0.98 . ?
C3 H3B 0.98 . ?
C3 H3C 0.98 . ?
C5 C6 1.5075(18) . ?
C5 C7 1.5148(17) . ?
C5 H5 1 . ?
C6 H6A 0.98 . ?
C6 H6B 0.98 . ?
C6 H6C 0.98 . ?
C8 C9 1.5143(18) . ?
C8 C10 1.5150(17) . ?
C8 H8 1 . ?
C9 H9A 0.98 . ?
C9 H9B 0.98 . ?
C9 H9C 0.98 . ?
C11 C12 1.5163(18) . ?
C11 C13 1.521(2) . ?
C11 H11 1 . ?
C12 H12A 0.98 . ?
C12 H12B 0.98 . ?
C12 H12C 0.98 . ?
C14 C15 1.5049(19) . ?
C14 C16 1.5153(17) . ?
C14 H14 1 . ?
C15 H15A 0.98 . ?
C15 H15B 0.98 . ?
C15 H15C 0.98 . ?
C17 C18 1.5115(18) . ?
C17 H17 1 . ?
C18 H18A 0.98 . ?
C18 H18B 0.98 . ?
C18 H18C 0.98 . ?

loop_
_geom_torsion_atom_site_label_1
_geom_torsion_atom_site_label_2
_geom_torsion_atom_site_label_3
_geom_torsion_atom_site_label_4
_geom_torsion
_geom_torsion_site_symmetry_1
_geom_torsion_site_symmetry_2
_geom_torsion_site_symmetry_3
_geom_torsion_site_symmetry_4
_geom_torsion_publ_flag
C2 O2 C1 O1 -19.80(16) . . . . ?
C2 O2 C1 C17 159.02(9) . . . . ?
C1 O2 C2 C3 174.88(10) . . . . ?
C1 O2 C2 C4 -64.71(13) . . . . ?
C5 O4 C4 O3 3.00(17) . . . . ?
C5 O4 C4 C2 -175.93(9) . . . . ?
O2 C2 C4 O3 -20.48(16) . . . . ?
C3 C2 C4 O3 96.78(14) . . . . ?
O2 C2 C4 O4 158.45(9) . . . . ?
C3 C2 C4 O4 -84.29(13) . . . . ?
C4 O4 C5 C6 -171.53(10) . . . . ?
C4 O4 C5 C7 67.99(13) . . . . ?
C8 O6 C7 O5 -1.29(17) . . . . ?
C8 O6 C7 C5 174.25(10) . . . . ?
O4 C5 C7 O5 -163.68(12) . . . . ?
C6 C5 C7 O5 78.04(16) . . . . ?
O4 C5 C7 O6 20.69(14) . . . . ?
C6 C5 C7 O6 -97.59(12) . . . . ?
C7 O6 C8 C9 -158.87(10) . . . . ?
C7 O6 C8 C10 79.02(12) . . . . ?
C11 O8 C10 O7 2.77(17) . . . . ?
C11 O8 C10 C8 -177.53(9) . . . . ?
O6 C8 C10 O7 -3.81(17) . . . . ?
C9 C8 C10 O7 -122.34(14) . . . . ?
O6 C8 C10 O8 176.51(9) . . . . ?
C9 C8 C10 O8 57.97(13) . . . . ?
C10 O8 C11 C12 -170.10(10) . . . . ?
C10 O8 C11 C13 69.00(14) . . . . ?
C14 O10 C13 O9 0.68(18) . . . . ?
C14 O10 C13 C11 176.61(10) . . . . ?
O8 C11 C13 O9 -159.33(12) . . . . ?
C12 C11 C13 O9 82.40(16) . . . . ?
O8 C11 C13 O10 24.59(15) . . . . ?
C12 C11 C13 O10 -93.68(13) . . . . ?
C13 O10 C14 C15 -144.12(11) . . . . ?
C13 O10 C14 C16 94.53(12) . . . . ?
C17 O12 C16 O11 -9.08(17) . . . . ?
C17 O12 C16 C14 172.67(9) . . . . ?
O10 C14 C16 O11 147.10(11) . . . . ?
C15 C14 C16 O11 27.76(17) . . . . ?
O10 C14 C16 O12 -34.63(14) . . . . ?
C15 C14 C16 O12 -153.97(11) . . . . ?
C16 O12 C17 C18 159.55(10) . . . . ?
C16 O12 C17 C1 -79.79(12) . . . . ?
O1 C1 C17 O12 2.27(16) . . . . ?
O2 C1 C17 O12 -176.50(9) . . . . ?
O1 C1 C17 C18 119.46(13) . . . . ?
O2 C1 C17 C18 -59.32(13) . . . . ?
